data_7207632
loop_
_publ_author_name
'Mart\'inez Casado, Francisco Javier'
'Ca\~nadillas-Delgado, Laura'
'Cucinotta, Fabio'
'Guerrero-Mart\'inez, Andr\'es'
'Ramos Riesco, Miguel'
'Marchese, Leonardo'
'Rodr\'iguez Cheda, Jos\'e Antonio'

_publ_section_title
;
 Luminescent lead(ii) complexes: new three-dimensional mixed ligand MOFs
;
_journal_issue 8
_journal_name_full CrystEngComm
_journal_page_first 2660
_journal_paper_doi 10.1039/c2ce06546k
_journal_volume 14
_journal_year 2012
_chemical_formula_moiety 2(Pb+2),4(C4O2H7-),(C12H10N2),(H2O)
_chemical_formula_sum 'C28 H40 N2 O9 Pb2'
_chemical_formula_weight 963.03
_chemical_name_common
;
aqua-1,2-bis(4-pyridyl)ethene-dilead(II) tetrabutyrate
;
_chemical_name_systematic
;
aqua-1,2-bis(4-pyridyl)ethene-dilead(II) tetrabutyrate
;
_space_group_IT_number 15
_symmetry_cell_setting monoclinic
_symmetry_space_group_name_Hall '-C 2yc'
_symmetry_space_group_name_H-M 'C 1 2/c 1'
_atom_sites_solution_hydrogens geom
_atom_sites_solution_primary direct
_atom_sites_solution_secondary difmap
_audit_creation_method SHELXL-97
_cell_angle_alpha 90.00
_cell_angle_beta 100.64(3)
_cell_angle_gamma 90.00
_cell_formula_units_Z 4
_cell_length_a 18.479(4)
_cell_length_b 22.360(5)
_cell_length_c 8.2480(16)
_cell_measurement_temperature 298(2)
_cell_volume 3349.4(13)
_computing_cell_refinement 'DENZO-SMN (Otwinowski & Minor, 1997)'
_computing_data_collection 'CCD Server Software Huber'
_computing_data_reduction DENZO-SMN
_computing_molecular_graphics 'Mercury 1.4.2. and ORTEP-3 (Farrugia, 1997)'
_computing_publication_material 'SHELXL-97 (Sheldrick, 1997)'
_computing_structure_refinement 'SHELXL-97 (Sheldrick, 1997)'
_computing_structure_solution 'SHELXS-97 (Sheldrick, 1990)'
_diffrn_ambient_temperature 298(2)
_diffrn_detector_area_resol_mean 9.77
_diffrn_measured_fraction_theta_full 0.996
_diffrn_measured_fraction_theta_max 0.996
_diffrn_measurement_device_type ADSCq210rCCD-HUBER
_diffrn_measurement_method 'f\ scans'
_diffrn_radiation_monochromator Synchrotron
_diffrn_radiation_source Synchrotron
_diffrn_radiation_type Synchrotron
_diffrn_radiation_wavelength 0.73790
_diffrn_reflns_av_R_equivalents 0.1154
_diffrn_reflns_av_sigmaI/netI 0.0479
_diffrn_reflns_limit_h_max 24
_diffrn_reflns_limit_h_min -24
_diffrn_reflns_limit_k_max 29
_diffrn_reflns_limit_k_min -29
_diffrn_reflns_limit_l_max 10
_diffrn_reflns_limit_l_min -10
_diffrn_reflns_number 42581
_diffrn_reflns_theta_full 29.00
_diffrn_reflns_theta_max 29.00
_diffrn_reflns_theta_min 2.33
_exptl_absorpt_coefficient_mu 10.736
_exptl_absorpt_correction_T_max 0.7742
_exptl_absorpt_correction_T_min 0.5300
_exptl_absorpt_correction_type multi-scan
_exptl_absorpt_process_details
;
[c.f. r.h. blessing, acta cryst. (1995), a51, 33-38]
;
_exptl_crystal_colour Colourless
_exptl_crystal_density_diffrn 1.910
_exptl_crystal_density_method 'not measured'
_exptl_crystal_description prism
_exptl_crystal_F_000 1831
_exptl_crystal_size_max 0.070
_exptl_crystal_size_mid 0.050
_exptl_crystal_size_min 0.040
_refine_diff_density_max 1.717
_refine_diff_density_min -1.453
_refine_diff_density_rms 0.168
_refine_ls_extinction_coef 0.00227(14)
_refine_ls_extinction_expression Fc^*^=kFc[1+0.001xFc^2^\l^3^/sin(2\q)]^-1/4^
_refine_ls_extinction_method SHELXL
_refine_ls_goodness_of_fit_ref 1.075
_refine_ls_hydrogen_treatment noref
_refine_ls_matrix_type full
_refine_ls_number_parameters 187
_refine_ls_number_reflns 3973
_refine_ls_number_restraints 2
_refine_ls_restrained_S_all 1.075
_refine_ls_R_factor_all 0.0325
_refine_ls_R_factor_gt 0.0309
_refine_ls_shift/su_max 0.001
_refine_ls_shift/su_mean 0.000
_refine_ls_structure_factor_coef Fsqd
_refine_ls_weighting_details 'calc w=1/[\s^2^(Fo^2^)+(0.0411P)^2^+5.8167P] where P=(Fo^2^+2Fc^2^)/3'
_refine_ls_weighting_scheme calc
_refine_ls_wR_factor_gt 0.0835
_refine_ls_wR_factor_ref 0.0851
_reflns_number_gt 3691
_reflns_number_total 3973
_reflns_threshold_expression >2sigma(I)
_cod_data_source_file c2ce06546k.txt
_cod_data_source_block PbC4_4,4'-bipy_298K
_cod_depositor_comments
;
The following automatic conversions were performed:

'_symmetry_cell_setting' value 'Monoclinic' changed to 'monoclinic'
according to /home/saulius/struct/CIF-dictionaries/cif_core.dic
dictionary named 'cif_core.dic' version 2.4.1 from 2010-06-29.

Automatic conversion script
Id: cif_fix_values 1715 2011-07-08 13:25:40Z adriana 
;
_cod_original_cell_volume 3349.4(12)
_cod_original_sg_symbol_H-M C2/c
_cod_database_code 7207632

loop_
_symmetry_equiv_pos_as_xyz
'x, y, z'
'-x, y, -z+1/2'
'x+1/2, y+1/2, z'
'-x+1/2, y+1/2, -z+1/2'
'-x, -y, -z'
'x, -y, z-1/2'
'-x+1/2, -y+1/2, -z'
'x+1/2, -y+1/2, z-1/2'

loop_
_atom_site_label
_atom_site_type_symbol
_atom_site_fract_x
_atom_site_fract_y
_atom_site_fract_z
_atom_site_U_iso_or_equiv
_atom_site_adp_type
_atom_site_occupancy
_atom_site_symmetry_multiplicity
_atom_site_calc_flag
_atom_site_refinement_flags
O4 O 0.4910(2) 0.3911(2) 0.4525(4) 0.0725(10) Uani 1 1 d .
O1 O 0.33472(19) 0.47824(16) 0.4567(5) 0.0660(9) Uani 1 1 d .
O3 O 0.4022(2) 0.33695(15) 0.3107(4) 0.0671(9) Uani 1 1 d .
O2 O 0.2677(2) 0.4251(2) 0.2647(5) 0.0737(10) Uani 1 1 d .
C6 C 0.2602(3) 0.3401(2) -0.0376(6) 0.0602(11) Uani 1 1 d .
H6 H 0.2408 0.3393 0.0587 0.072 Uiso 1 1 calc R
C11 C 0.2745(3) 0.4558(2) 0.3927(6) 0.0555(10) Uani 1 1 d .
C15 C 0.4597(3) 0.3416(2) 0.4169(6) 0.0634(12) Uani 1 1 d .
C16 C 0.5016(8) 0.2913(4) 0.5088(12) 0.186(7) Uani 1 1 d D
H16A H 0.5532 0.2996 0.5099 0.223 Uiso 1 1 calc R
H16B H 0.4946 0.2950 0.6221 0.223 Uiso 1 1 calc R
C12 C 0.2081(3) 0.4659(4) 0.4708(9) 0.092(2) Uani 1 1 d .
H12A H 0.2202 0.4517 0.5836 0.111 Uiso 1 1 calc R
H12B H 0.2007 0.5088 0.4760 0.111 Uiso 1 1 calc R
C17 C 0.4914(8) 0.2298(4) 0.4679(18) 0.319(14) Uani 1 1 d D
H17A H 0.4894 0.2254 0.3501 0.383 Uiso 1 1 calc R
H17B H 0.4441 0.2173 0.4914 0.383 Uiso 1 1 calc R
C13 C 0.1394(6) 0.4401(7) 0.399(2) 0.214(10) Uani 1 1 d .
H13A H 0.1435 0.3969 0.4077 0.257 Uiso 1 1 calc R
H13B H 0.1289 0.4500 0.2821 0.257 Uiso 1 1 calc R
C18 C 0.5478(7) 0.1901(5) 0.5539(18) 0.192(7) Uani 1 1 d D
H18A H 0.5304 0.1496 0.5429 0.288 Uiso 1 1 calc R
H18B H 0.5589 0.2007 0.6686 0.288 Uiso 1 1 calc R
H18C H 0.5915 0.1936 0.5071 0.288 Uiso 1 1 calc R
C14 C 0.0786(9) 0.4597(12) 0.473(4) 0.43(3) Uani 1 1 d .
H14A H 0.0359 0.4360 0.4315 0.652 Uiso 1 1 calc R
H14B H 0.0683 0.5010 0.4470 0.652 Uiso 1 1 calc R
H14C H 0.0913 0.4550 0.5908 0.652 Uiso 1 1 calc R
Pb1 Pb 0.386328(8) 0.437554(6) 0.195282(15) 0.04209(10) Uani 1 1 d .
O1W O 0.5000 0.5399(2) 0.2500 0.0612(11) Uani 1 2 d S
C5 C 0.2371(2) 0.2531(2) -0.4310(5) 0.0522(9) Uani 1 1 d .
H5 H 0.2005 0.2269 -0.4118 0.063 Uiso 1 1 calc R
C3 C 0.2627(2) 0.29900(18) -0.3061(5) 0.0454(8) Uani 1 1 d .
C2 C 0.3148(2) 0.34214(19) -0.3202(5) 0.0493(9) Uani 1 1 d .
H2 H 0.3339 0.3452 -0.4167 0.059 Uiso 1 1 calc R
C1 C 0.3384(2) 0.38063(19) -0.1907(5) 0.0515(9) Uani 1 1 d .
H1 H 0.3739 0.4089 -0.2023 0.062 Uiso 1 1 calc R
N1 N 0.3129(2) 0.37945(17) -0.0494(4) 0.0514(8) Uani 1 1 d .
C4 C 0.2332(3) 0.3009(2) -0.1610(6) 0.0589(11) Uani 1 1 d .
H4 H 0.1950 0.2752 -0.1488 0.071 Uiso 1 1 calc R

loop_
_atom_site_aniso_label
_atom_site_aniso_U_11
_atom_site_aniso_U_22
_atom_site_aniso_U_33
_atom_site_aniso_U_23
_atom_site_aniso_U_13
_atom_site_aniso_U_12
O4 0.069(2) 0.099(3) 0.0471(18) -0.0015(18) 0.0044(16) 0.007(2)
O1 0.0654(19) 0.068(2) 0.063(2) -0.0232(17) 0.0072(16) -0.0055(16)
O3 0.086(2) 0.0556(18) 0.062(2) 0.0086(15) 0.0199(18) -0.0121(16)
O2 0.064(2) 0.101(3) 0.057(2) -0.030(2) 0.0149(17) -0.0166(19)
C6 0.073(3) 0.068(3) 0.043(2) -0.014(2) 0.019(2) -0.023(2)
C11 0.062(2) 0.059(2) 0.045(2) -0.0017(19) 0.0105(19) 0.004(2)
C15 0.079(3) 0.069(3) 0.046(2) 0.016(2) 0.025(2) 0.018(3)
C16 0.290(17) 0.161(10) 0.123(8) 0.091(8) 0.079(10) 0.129(11)
C12 0.067(3) 0.126(6) 0.089(4) -0.035(4) 0.026(3) 0.000(4)
C17 0.56(4) 0.201(16) 0.223(18) 0.116(15) 0.15(2) 0.23(2)
C13 0.089(6) 0.38(3) 0.189(14) -0.141(14) 0.069(8) -0.091(10)
C18 0.248(15) 0.119(8) 0.234(15) 0.093(9) 0.108(12) 0.098(9)
C14 0.174(16) 0.70(5) 0.50(5) -0.31(4) 0.22(3) -0.20(2)
Pb1 0.05060(13) 0.04269(13) 0.03095(12) -0.00321(4) 0.00220(7) -0.00634(4)
O1W 0.072(3) 0.056(2) 0.053(3) 0.000 0.005(2) 0.000
C5 0.062(2) 0.054(2) 0.0396(19) -0.0079(16) 0.0056(16) -0.0212(18)
C3 0.055(2) 0.0442(19) 0.0361(18) -0.0066(15) 0.0056(15) -0.0106(16)
C2 0.056(2) 0.057(2) 0.0361(18) -0.0041(16) 0.0108(16) -0.0122(18)
C1 0.060(2) 0.051(2) 0.043(2) -0.0068(16) 0.0089(17) -0.0172(17)
N1 0.063(2) 0.0536(19) 0.0365(16) -0.0093(14) 0.0067(15) -0.0142(16)
C4 0.069(3) 0.065(3) 0.046(2) -0.013(2) 0.0182(19) -0.028(2)

loop_
_atom_type_symbol
_atom_type_description
_atom_type_scat_dispersion_real
_atom_type_scat_dispersion_imag
_atom_type_scat_source
C C 0.0030 0.0020 'International Tables Vol C Tables 4.2.6.8 and 6.1.1.4'
H H 0.0000 0.0000 'International Tables Vol C Tables 4.2.6.8 and 6.1.1.4'
N N 0.0070 0.0040 'International Tables Vol C Tables 4.2.6.8 and 6.1.1.4'
O O 0.0120 0.0070 'International Tables Vol C Tables 4.2.6.8 and 6.1.1.4'
Pb Pb -4.1460 10.7510 'International Tables Vol C Tables 4.2.6.8 and 6.1.1.4'

loop_
_geom_angle_atom_site_label_1
_geom_angle_atom_site_label_2
_geom_angle_atom_site_label_3
_geom_angle
_geom_angle_site_symmetry_1
_geom_angle_site_symmetry_3
C15 O4 Pb1 85.7(3) . .
C11 O1 Pb1 86.9(3) . .
C11 O1 Pb1 137.7(3) . 6_566
Pb1 O1 Pb1 132.75(14) . 6_566
C15 O3 Pb1 102.8(3) . .
C11 O2 Pb1 100.7(3) . .
N1 C6 C4 122.8(4) . .
N1 C6 H6 118.6 . .
C4 C6 H6 118.6 . .
O1 C11 O2 121.5(5) . .
O1 C11 C12 119.6(5) . .
O2 C11 C12 118.9(5) . .
O1 C11 Pb1 67.6(3) . .
O2 C11 Pb1 54.2(3) . .
C12 C11 Pb1 171.2(4) . .
O3 C15 O4 122.1(4) . .
O3 C15 C16 125.9(7) . .
O4 C15 C16 111.9(7) . .
O3 C15 Pb1 53.0(2) . .
O4 C15 Pb1 69.3(3) . .
C16 C15 Pb1 172.2(5) . .
C17 C16 C15 125.2(9) . .
C17 C16 H16A 106.0 . .
C15 C16 H16A 106.0 . .
C17 C16 H16B 106.0 . .
C15 C16 H16B 106.0 . .
H16A C16 H16B 106.3 . .
C13 C12 C11 119.7(7) . .
C13 C12 H12A 107.4 . .
C11 C12 H12A 107.4 . .
C13 C12 H12B 107.4 . .
C11 C12 H12B 107.4 . .
H12A C12 H12B 106.9 . .
C16 C17 C18 115.1(8) . .
C16 C17 H17A 108.5 . .
C18 C17 H17A 108.5 . .
C16 C17 H17B 108.5 . .
C18 C17 H17B 108.5 . .
H17A C17 H17B 107.5 . .
C12 C13 C14 113.7(12) . .
C12 C13 H13A 108.8 . .
C14 C13 H13A 108.8 . .
C12 C13 H13B 108.8 . .
C14 C13 H13B 108.8 . .
H13A C13 H13B 107.7 . .
C17 C18 H18A 109.5 . .
C17 C18 H18B 109.5 . .
H18A C18 H18B 109.5 . .
C17 C18 H18C 109.5 . .
H18A C18 H18C 109.5 . .
H18B C18 H18C 109.5 . .
C13 C14 H14A 109.5 . .
C13 C14 H14B 109.5 . .
H14A C14 H14B 109.5 . .
C13 C14 H14C 109.5 . .
H14A C14 H14C 109.5 . .
H14B C14 H14C 109.5 . .
O2 Pb1 O3 81.23(15) . .
O2 Pb1 N1 75.73(12) . .
O3 Pb1 N1 81.27(12) . .
O2 Pb1 O1 50.57(11) . .
O3 Pb1 O1 91.94(12) . .
N1 Pb1 O1 126.22(12) . .
O2 Pb1 O1 92.24(14) . 6_565
O3 Pb1 O1 155.13(12) . 6_565
N1 Pb1 O1 73.86(12) . 6_565
O1 Pb1 O1 102.41(7) . 6_565
O2 Pb1 O4 108.22(14) . .
O3 Pb1 O4 49.04(13) . .
N1 Pb1 O4 126.89(13) . .
O1 Pb1 O4 79.27(12) . .
O1 Pb1 O4 153.34(12) 6_565 .
O2 Pb1 C11 25.10(13) . .
O3 Pb1 C11 87.53(13) . .
N1 Pb1 C11 100.69(13) . .
O1 Pb1 C11 25.53(12) . .
O1 Pb1 C11 96.69(12) 6_565 .
O4 Pb1 C11 95.25(13) . .
O2 Pb1 C15 95.93(16) . .
O3 Pb1 C15 24.19(14) . .
N1 Pb1 C15 103.46(15) . .
O1 Pb1 C15 86.57(12) . .
O1 Pb1 C15 170.50(12) 6_565 .
O4 Pb1 C15 24.92(14) . .
C11 Pb1 C15 92.76(13) . .
C5 C5 C3 123.8(5) 7_554 .
C5 C5 H5 118.1 7_554 .
C3 C5 H5 118.1 . .
C2 C3 C4 115.9(4) . .
C2 C3 C5 124.6(4) . .
C4 C3 C5 119.5(4) . .
C1 C2 C3 119.7(4) . .
C1 C2 H2 120.2 . .
C3 C2 H2 120.2 . .
N1 C1 C2 123.5(4) . .
N1 C1 H1 118.2 . .
C2 C1 H1 118.2 . .
C6 N1 C1 117.3(3) . .
C6 N1 Pb1 124.4(3) . .
C1 N1 Pb1 117.1(3) . .
C6 C4 C3 120.6(4) . .
C6 C4 H4 119.7 . .
C3 C4 H4 119.7 . .

loop_
_geom_bond_atom_site_label_1
_geom_bond_atom_site_label_2
_geom_bond_distance
_geom_bond_site_symmetry_2
O4 C15 1.258(7) .
O4 Pb1 2.794(4) .
O1 C11 1.246(6) .
O1 Pb1 2.673(4) .
O1 Pb1 2.763(3) 6_566
O3 C15 1.251(7) .
O3 Pb1 2.439(3) .
O2 C11 1.246(6) .
O2 Pb1 2.382(4) .
C6 N1 1.329(6) .
C6 C4 1.366(6) .
C6 H6 0.9300 .
C11 C12 1.504(7) .
C11 Pb1 2.887(5) .
C15 C16 1.492(9) .
C15 Pb1 2.977(5) .
C16 C17 1.4190(11) .
C16 H16A 0.9700 .
C16 H16B 0.9700 .
C12 C13 1.421(11) .
C12 H12A 0.9700 .
C12 H12B 0.9700 .
C17 C18 1.452(2) .
C17 H17A 0.9700 .
C17 H17B 0.9700 .
C13 C14 1.446(18) .
C13 H13A 0.9700 .
C13 H13B 0.9700 .
C18 H18A 0.9600 .
C18 H18B 0.9600 .
C18 H18C 0.9600 .
C14 H14A 0.9600 .
C14 H14B 0.9600 .
C14 H14C 0.9600 .
Pb1 N1 2.568(3) .
Pb1 O1 2.763(3) 6_565
C5 C5 1.321(9) 7_554
C5 C3 1.469(5) .
C5 H5 0.9300 .
C3 C2 1.383(5) .
C3 C4 1.404(6) .
C2 C1 1.379(5) .
C2 H2 0.9300 .
C1 N1 1.335(5) .
C1 H1 0.9300 .
C4 H4 0.9300 .
